data_2225136
loop_
_publ_author_name
'Lee, Uk'
'Joo, Hea-Chung'

_publ_section_title
;
 Monopotassium monosodium hexahydrogen \a-hexamolybdoplatinate(IV)
 undecahydrate
;
_journal_coeditor_code WM2298
_journal_issue 2
_journal_name_full 'Acta Crystallographica Section E'
_journal_page_first i8
_journal_page_last i9
_journal_paper_doi 10.1107/S160053681000228X
_journal_volume 66
_journal_year 2010
_chemical_formula_iupac 'K Na [H6 Pt Mo6 O24], 11H2 O'
_chemical_formula_structural 'K Na, (H6 Pt Mo6 O24 6-), 11(H2 O)'
_chemical_formula_sum 'H28 K Mo6 Na O35 Pt'
_chemical_formula_weight 1421.04
_chemical_name_systematic
;
Monopotassium monosodium hexahydrogen \a-hexamolybdoplatinate(IV)
undecahydrate
;
_space_group_IT_number 15
_symmetry_cell_setting monoclinic
_symmetry_space_group_name_Hall '-C 2yc'
_symmetry_space_group_name_H-M 'C 1 2/c 1'
_atom_sites_solution_hydrogens difmap
_atom_sites_solution_primary direct
_atom_sites_solution_secondary difmap
_audit_creation_method SHELXL-97
_cell_angle_alpha 90.00
_cell_angle_beta 114.30(2)
_cell_angle_gamma 90.00
_cell_formula_units_Z 8
_cell_length_a 20.935(2)
_cell_length_b 18.535(3)
_cell_length_c 17.775(3)
_cell_measurement_reflns_used 25
_cell_measurement_temperature 298(2)
_cell_measurement_theta_max 10.3
_cell_measurement_theta_min 9.6
_cell_volume 6286.2(19)
_computing_cell_refinement 'STADI4 (Stoe & Cie, 1996)'
_computing_data_collection 'STADI4 (Stoe & Cie, 1996)'
_computing_data_reduction 'X-RED (Stoe & Cie, 1996)'
_computing_molecular_graphics 'ORTEP-3 (Farrugia, 1997) and DIAMOND (Brandenburg, 1998)'
_computing_publication_material 'SHELXL97 (Sheldrick, 2008)'
_computing_structure_refinement 'SHELXL97 (Sheldrick, 2008)'
_computing_structure_solution 'SHELXS97 (Sheldrick, 2008)'
_diffrn_ambient_temperature 298(2)
_diffrn_measured_fraction_theta_full 0.999
_diffrn_measured_fraction_theta_max 0.999
_diffrn_measurement_device_type 'Stoe Stadi-4'
_diffrn_measurement_method '\w/2--\q scans'
_diffrn_radiation_monochromator graphite
_diffrn_radiation_source 'fine-focus sealed tube'
_diffrn_radiation_type MoK\a
_diffrn_radiation_wavelength 0.71069
_diffrn_reflns_av_R_equivalents 0.0284
_diffrn_reflns_av_sigmaI/netI 0.0325
_diffrn_reflns_limit_h_max 27
_diffrn_reflns_limit_h_min -2
_diffrn_reflns_limit_k_max 24
_diffrn_reflns_limit_k_min -24
_diffrn_reflns_limit_l_max 21
_diffrn_reflns_limit_l_min -23
_diffrn_reflns_number 8235
_diffrn_reflns_theta_full 27.52
_diffrn_reflns_theta_max 27.52
_diffrn_reflns_theta_min 1.53
_diffrn_standards_decay_% 3.2
_diffrn_standards_interval_time 60
_diffrn_standards_number 3
_exptl_absorpt_coefficient_mu 7.015
_exptl_absorpt_correction_T_max 0.4224
_exptl_absorpt_correction_T_min 0.2995
_exptl_absorpt_correction_type numerical
_exptl_absorpt_process_details '(X-SHAPE; Stoe & Cie 1996)'
_exptl_crystal_colour 'pale yellow'
_exptl_crystal_density_diffrn 3.003
_exptl_crystal_density_method 'not measured'
_exptl_crystal_description block
_exptl_crystal_F_000 5344
_exptl_crystal_size_max 0.38
_exptl_crystal_size_mid 0.25
_exptl_crystal_size_min 0.25
_refine_diff_density_max 0.962
_refine_diff_density_min -1.256
_refine_ls_extinction_method none
_refine_ls_goodness_of_fit_ref 1.142
_refine_ls_hydrogen_treatment mixed
_refine_ls_matrix_type full
_refine_ls_number_parameters 490
_refine_ls_number_reflns 7237
_refine_ls_number_restraints 33
_refine_ls_restrained_S_all 1.141
_refine_ls_R_factor_all 0.0516
_refine_ls_R_factor_gt 0.0351
_refine_ls_shift/su_max 0.001
_refine_ls_shift/su_max_lt 0.001
_refine_ls_shift/su_mean 0.000
_refine_ls_structure_factor_coef Fsqd
_refine_ls_weighting_details 'w=1/[\s^2^(Fo^2^)+(0.0282P)^2^+43.9139P] where P=(Fo^2^+2Fc^2^)/3'
_refine_ls_weighting_scheme calc
_refine_ls_wR_factor_gt 0.0726
_refine_ls_wR_factor_ref 0.0819
_reflns_number_gt 5972
_reflns_number_total 7237
_reflns_threshold_expression I>2\s(I)
_cod_data_source_file wm2298.cif
_cod_data_source_block I
_cod_original_cell_volume 6286.2(18)
_cod_original_sg_symbol_H-M 'C 2/c'
_cod_database_code 2225136
_cod_database_fobs_code 2225136

loop_
_symmetry_equiv_pos_as_xyz
'x, y, z'
'-x, y, -z+1/2'
'x+1/2, y+1/2, z'
'-x+1/2, y+1/2, -z+1/2'
'-x, -y, -z'
'x, -y, z-1/2'
'-x+1/2, -y+1/2, -z'
'x+1/2, -y+1/2, z-1/2'

loop_
_atom_site_type_symbol
_atom_site_label
_atom_site_fract_x
_atom_site_fract_y
_atom_site_fract_z
_atom_site_U_iso_or_equiv
_atom_site_adp_type
_atom_site_calc_flag
_atom_site_refinement_flags
_atom_site_occupancy
_atom_site_disorder_assembly
_atom_site_disorder_group
Pt Pt 0.755879(11) 0.504087(12) 0.501298(14) 0.01487(6) Uani d . 1 . .
Mo Mo1 0.60877(3) 0.60494(3) 0.40899(4) 0.02644(13) Uani d . 1 . .
Mo Mo2 0.64099(3) 0.46279(3) 0.31418(3) 0.02522(13) Uani d . 1 . .
Mo Mo3 0.78857(3) 0.36281(3) 0.40922(4) 0.02288(12) Uani d . 1 . .
Mo Mo4 0.90273(3) 0.40566(3) 0.60119(4) 0.02459(13) Uani d . 1 . .
Mo Mo5 0.86645(3) 0.54226(3) 0.69946(3) 0.02323(12) Uani d . 1 . .
Mo Mo6 0.71872(3) 0.63908(3) 0.60625(4) 0.02426(13) Uani d . 1 . .
K K1 0.4929(4) 0.7725(2) 0.2195(4) 0.092(4) Uani d P 0.50 . .
K K2 0.5123(4) 0.7131(4) 0.7936(5) 0.114(3) Uani d P 0.50 . .
Na Na 0.45373(19) 0.66261(18) 0.4760(2) 0.0478(8) Uani d . 1 . .
O O1C 0.7062(2) 0.5568(2) 0.3956(3) 0.0209(9) Uani d . 1 . .
H H1 0.726(4) 0.583(4) 0.381(5) 0.02(2) Uiso d . 1 . .
O O2C 0.7085(2) 0.4197(2) 0.4330(3) 0.0194(9) Uani d . 1 . .
O O3C 0.8374(2) 0.4689(2) 0.4811(3) 0.0189(9) Uani d . 1 . .
H H3 0.866(4) 0.501(4) 0.471(5) 0.03(2) Uiso d . 1 . .
O O4C 0.8038(2) 0.4515(2) 0.6085(3) 0.0185(9) Uani d . 1 . .
H H4 0.781(4) 0.429(4) 0.626(4) 0.022(19) Uiso d . 1 . .
O O5C 0.8043(2) 0.5910(2) 0.5715(3) 0.0212(9) Uani d D 1 . .
H H5 0.830(3) 0.624(4) 0.551(4) 0.025(19) Uiso d D 1 . .
O O6C 0.6747(2) 0.5377(2) 0.5240(3) 0.0215(9) Uani d . 1 . .
H H6 0.654(4) 0.509(5) 0.542(5) 0.04(2) Uiso d . 1 . .
O O7B 0.5858(2) 0.5080(3) 0.3625(3) 0.0286(10) Uani d . 1 . .
O O8B 0.7364(2) 0.4336(3) 0.3155(3) 0.0265(10) Uani d . 1 . .
H H8 0.747(3) 0.435(4) 0.277(4) 0.016(17) Uiso d . 1 . .
O O9B 0.8324(2) 0.3398(2) 0.5227(3) 0.0264(10) Uani d . 1 . .
O O10B 0.9231(2) 0.5009(3) 0.6477(3) 0.0279(10) Uani d . 1 . .
O O11B 0.7729(2) 0.5689(3) 0.6895(3) 0.0258(10) Uani d . 1 . .
O O12B 0.6770(3) 0.6662(3) 0.4900(3) 0.0310(11) Uani d . 1 . .
O O13T 0.5397(3) 0.6145(3) 0.4351(4) 0.0463(15) Uani d . 1 . .
O O14T 0.5911(3) 0.6567(3) 0.3234(3) 0.0448(14) Uani d . 1 . .
O O15T 0.6253(3) 0.5154(4) 0.2295(3) 0.0504(16) Uani d . 1 . .
O O16T 0.5949(3) 0.3850(3) 0.2793(4) 0.0476(15) Uani d . 1 . .
O O17T 0.7403(3) 0.2868(3) 0.3706(4) 0.0409(13) Uani d . 1 . .
O O18T 0.8564(3) 0.3585(3) 0.3792(3) 0.0365(12) Uani d . 1 . .
O O19T 0.9696(3) 0.3948(3) 0.5710(4) 0.0408(13) Uani d . 1 . .
O O20T 0.9220(3) 0.3524(3) 0.6861(3) 0.0433(14) Uani d . 1 . .
O O21T 0.8880(3) 0.4880(3) 0.7839(3) 0.0403(13) Uani d . 1 . .
O O22T 0.9118(3) 0.6211(3) 0.7340(3) 0.0398(13) Uani d . 1 . .
O O23T 0.7642(3) 0.7167(3) 0.6445(4) 0.0423(14) Uani d . 1 . .
O O24T 0.6480(3) 0.6418(3) 0.6303(3) 0.0419(14) Uani d . 1 . .
O O1W 0.3734(4) 0.6928(4) 0.5338(6) 0.072(2) Uani d D 1 . .
H H1A 0.357(7) 0.658(5) 0.547(8) 0.108 Uiso d D 1 . .
H H1B 0.349(6) 0.727(5) 0.518(9) 0.108 Uiso d D 1 . .
O O2W 0.5059(4) 0.5835(6) 0.5945(5) 0.089(3) Uani d D 1 . .
H H2A 0.478(6) 0.607(9) 0.604(9) 0.133 Uiso d D 1 . .
H H2B 0.541(5) 0.582(8) 0.636(7) 0.133 Uiso d D 1 . .
O O3W 0.4069(5) 0.7211(5) 0.3363(5) 0.075(2) Uani d D 1 . .
H H3A 0.394(7) 0.761(5) 0.306(8) 0.113 Uiso d D 1 . .
H H3B 0.380(7) 0.692(6) 0.309(8) 0.113 Uiso d D 1 . .
O O4W 0.6004(9) 0.7658(7) 0.6985(7) 0.151(6) Uani d D 1 . .
H H4A 0.624(11) 0.729(7) 0.714(14) 0.227 Uiso d D 1 . .
H H4B 0.624(11) 0.802(8) 0.726(13) 0.227 Uiso d D 1 . .
O O5W 0.3899(4) 0.5535(5) 0.4228(4) 0.085(3) Uani d D 1 . .
H H5A 0.4118 0.5270 0.3935 0.128 Uiso d RD 1 . .
H H5B 0.3427 0.5653 0.3859 0.128 Uiso d RD 1 . .
O O6W 0.5264(4) 0.7653(4) 0.5274(6) 0.071(2) Uani d D 1 . .
H H6A 0.538(7) 0.755(7) 0.586(5) 0.106 Uiso d D 1 . .
H H6B 0.501(6) 0.803(5) 0.526(8) 0.106 Uiso d D 1 . .
O O7W 0.8968(3) 0.5657(3) 0.4306(3) 0.0335(12) Uani d D 1 . .
H H7A 0.909(4) 0.560(5) 0.385(4) 0.050 Uiso d D 1 . .
H H7B 0.929(4) 0.582(5) 0.465(5) 0.050 Uiso d D 1 . .
O O8W 0.7388(4) 0.3605(4) 0.6632(4) 0.0536(18) Uani d D 1 . .
H H8A 0.757(6) 0.335(6) 0.645(7) 0.080 Uiso d D 1 . .
H H8B 0.749(6) 0.367(6) 0.711(5) 0.080 Uiso d D 1 . .
O O9W 0.8666(4) 0.6922(3) 0.5311(6) 0.068(2) Uani d D 1 . .
H H9A 0.904(4) 0.694(7) 0.537(8) 0.102 Uiso d D 1 . .
H H9B 0.844(6) 0.723(6) 0.529(9) 0.102 Uiso d D 1 . .
O O10W 0.7273(3) 0.8572(3) 0.6648(3) 0.0384(13) Uani d D 1 . .
H H10A 0.729(5) 0.819(4) 0.639(6) 0.058 Uiso d D 1 . .
H H10B 0.682(4) 0.870(5) 0.639(6) 0.058 Uiso d D 1 . .
O O11W 0.9966(3) 0.5975(5) 0.5839(4) 0.065(2) Uani d D 1 . .
H H11A 1.040(4) 0.599(7) 0.601(7) 0.098 Uiso d D 1 . .
H H11B 0.982(6) 0.581(7) 0.613(7) 0.098 Uiso d D 1 . .

loop_
_atom_site_aniso_label
_atom_site_aniso_U_11
_atom_site_aniso_U_22
_atom_site_aniso_U_33
_atom_site_aniso_U_12
_atom_site_aniso_U_13
_atom_site_aniso_U_23
Pt 0.01848(11) 0.01434(11) 0.01480(10) -0.00019(9) 0.00989(8) -0.00024(8)
Mo1 0.0277(3) 0.0272(3) 0.0253(3) 0.0088(2) 0.0118(2) 0.0026(2)
Mo2 0.0240(3) 0.0335(3) 0.0178(3) 0.0001(2) 0.0084(2) -0.0043(2)
Mo3 0.0284(3) 0.0189(3) 0.0263(3) 0.0011(2) 0.0163(2) -0.0031(2)
Mo4 0.0230(3) 0.0280(3) 0.0255(3) 0.0061(2) 0.0128(2) 0.0037(2)
Mo5 0.0232(3) 0.0303(3) 0.0176(3) -0.0037(2) 0.0098(2) -0.0032(2)
Mo6 0.0325(3) 0.0199(3) 0.0252(3) 0.0021(2) 0.0168(2) -0.0031(2)
K1 0.041(4) 0.039(2) 0.183(10) -0.008(2) 0.035(6) -0.025(3)
K2 0.079(4) 0.102(5) 0.174(8) -0.040(4) 0.067(6) -0.056(5)
Na 0.055(2) 0.0396(18) 0.064(2) -0.0055(16) 0.0407(18) -0.0080(17)
O1C 0.026(2) 0.020(2) 0.019(2) 0.0016(19) 0.0117(19) 0.0037(18)
O2C 0.023(2) 0.020(2) 0.016(2) -0.0006(17) 0.0089(17) -0.0009(17)
O3C 0.021(2) 0.018(2) 0.024(2) -0.0002(17) 0.0147(18) -0.0002(18)
O4C 0.023(2) 0.020(2) 0.019(2) 0.0016(18) 0.0142(18) 0.0068(18)
O5C 0.027(2) 0.018(2) 0.024(2) -0.0026(18) 0.0154(19) -0.0044(18)
O6C 0.026(2) 0.021(2) 0.025(2) 0.0018(19) 0.0172(19) -0.0008(19)
O7B 0.022(2) 0.037(3) 0.027(2) 0.000(2) 0.0098(19) -0.003(2)
O8B 0.029(2) 0.036(3) 0.020(2) 0.002(2) 0.015(2) -0.002(2)
O9B 0.035(3) 0.017(2) 0.029(2) 0.0049(19) 0.016(2) 0.0032(19)
O10B 0.020(2) 0.038(3) 0.026(2) -0.009(2) 0.0107(18) -0.005(2)
O11B 0.032(2) 0.030(3) 0.022(2) 0.002(2) 0.017(2) 0.0037(19)
O12B 0.041(3) 0.022(2) 0.032(3) 0.007(2) 0.017(2) 0.006(2)
O13T 0.039(3) 0.054(4) 0.052(4) 0.012(3) 0.025(3) -0.008(3)
O14T 0.048(3) 0.042(3) 0.035(3) 0.010(3) 0.008(3) 0.012(3)
O15T 0.047(3) 0.081(5) 0.025(3) 0.026(3) 0.017(3) 0.015(3)
O16T 0.034(3) 0.059(4) 0.048(3) -0.015(3) 0.016(3) -0.029(3)
O17T 0.055(4) 0.024(3) 0.047(3) -0.008(2) 0.024(3) -0.012(2)
O18T 0.038(3) 0.042(3) 0.036(3) 0.008(2) 0.022(2) -0.001(2)
O19T 0.030(3) 0.047(3) 0.055(3) 0.006(2) 0.027(3) -0.005(3)
O20T 0.044(3) 0.049(4) 0.031(3) 0.011(3) 0.010(2) 0.015(3)
O21T 0.038(3) 0.060(4) 0.023(2) 0.010(3) 0.013(2) 0.012(3)
O22T 0.038(3) 0.044(3) 0.037(3) -0.018(3) 0.015(2) -0.016(3)
O23T 0.064(4) 0.020(3) 0.046(3) -0.008(3) 0.025(3) -0.009(2)
O24T 0.042(3) 0.054(4) 0.037(3) 0.012(3) 0.025(3) -0.001(3)
O1W 0.085(5) 0.031(4) 0.139(7) 0.015(4) 0.086(6) 0.021(4)
O2W 0.040(4) 0.134(9) 0.067(5) -0.022(5) -0.005(4) 0.044(6)
O3W 0.091(6) 0.064(5) 0.063(5) 0.017(5) 0.025(5) 0.004(4)
O4W 0.278(19) 0.086(8) 0.088(8) 0.070(10) 0.074(10) -0.009(6)
O5W 0.113(6) 0.110(7) 0.058(4) -0.082(5) 0.062(5) -0.047(4)
O6W 0.066(5) 0.045(4) 0.106(6) 0.000(4) 0.041(5) -0.011(4)
O7W 0.033(3) 0.040(3) 0.034(3) -0.012(2) 0.020(2) -0.003(2)
O8W 0.077(5) 0.052(4) 0.047(4) -0.028(4) 0.041(4) -0.012(3)
O9W 0.074(5) 0.030(3) 0.140(7) 0.012(3) 0.084(6) 0.022(4)
O10W 0.049(3) 0.034(3) 0.037(3) -0.002(3) 0.024(3) -0.003(2)
O11W 0.033(3) 0.113(7) 0.042(4) -0.021(4) 0.006(3) 0.020(4)

loop_
_atom_type_symbol
_atom_type_description
_atom_type_scat_dispersion_real
_atom_type_scat_dispersion_imag
_atom_type_scat_source
Na Na 0.0362 0.0249 'International Tables Vol C Tables 4.2.6.8 and 6.1.1.4'
Pt Pt -1.7033 8.3905 'International Tables Vol C Tables 4.2.6.8 and 6.1.1.4'
Mo Mo -1.6832 0.6857 'International Tables Vol C Tables 4.2.6.8 and 6.1.1.4'
O O 0.0106 0.0060 'International Tables Vol C Tables 4.2.6.8 and 6.1.1.4'
K K 0.2009 0.2494 'International Tables Vol C Tables 4.2.6.8 and 6.1.1.4'
H H 0.0000 0.0000 'International Tables Vol C Tables 4.2.6.8 and 6.1.1.4'

loop_
_geom_angle_atom_site_label_1
_geom_angle_atom_site_label_2
_geom_angle_atom_site_label_3
_geom_angle_site_symmetry_1
_geom_angle_site_symmetry_3
_geom_angle
_geom_angle_publ_flag
Mo2 Mo1 Mo6 . . 118.66(2) ?
Mo1 Mo2 Mo3 . . 120.68(3) ?
Mo4 Mo3 Mo2 . . 119.85(3) ?
Mo5 Mo4 Mo3 . . 119.43(2) ?
Mo4 Mo5 Mo6 . . 120.55(3) ?
Mo5 Mo6 Mo1 . . 120.55(3) ?
O2C Pt O1C . . 82.75(18) ?
O2C Pt O3C . . 83.14(17) ?
O1C Pt O3C . . 98.28(18) ?
O2C Pt O6C . . 96.73(18) ?
O1C Pt O6C . . 83.14(19) ?
O3C Pt O6C . . 178.53(18) ?
O2C Pt O4C . . 97.30(17) ?
O1C Pt O4C . . 178.52(18) ?
O3C Pt O4C . . 83.19(17) ?
O6C Pt O4C . . 95.39(18) ?
O2C Pt O5C . . 179.86(18) ?
O1C Pt O5C . . 97.20(19) ?
O3C Pt O5C . . 97.00(17) ?
O6C Pt O5C . . 83.13(18) ?
O4C Pt O5C . . 82.74(18) ?
O13T Mo1 O14T . . 106.8(3) ?
O13T Mo1 O12B . . 100.7(3) ?
O14T Mo1 O12B . . 99.0(3) ?
O13T Mo1 O7B . . 97.1(3) ?
O14T Mo1 O7B . . 102.4(3) ?
O12B Mo1 O7B . . 146.8(2) ?
O13T Mo1 O6C . . 94.6(2) ?
O14T Mo1 O6C . . 157.8(2) ?
O12B Mo1 O6C . . 70.55(18) ?
O7B Mo1 O6C . . 80.28(18) ?
O13T Mo1 O1C . . 161.4(2) ?
O14T Mo1 O1C . . 90.1(2) ?
O12B Mo1 O1C . . 83.76(19) ?
O7B Mo1 O1C . . 71.17(18) ?
O6C Mo1 O1C . . 69.71(15) ?
O16T Mo2 O15T . . 106.7(3) ?
O16T Mo2 O7B . . 100.3(2) ?
O15T Mo2 O7B . . 102.4(2) ?
O16T Mo2 O8B . . 100.5(2) ?
O15T Mo2 O8B . . 89.7(2) ?
O7B Mo2 O8B . . 151.67(19) ?
O16T Mo2 O2C . . 95.1(2) ?
O15T Mo2 O2C . . 152.4(2) ?
O7B Mo2 O2C . . 89.79(18) ?
O8B Mo2 O2C . . 69.47(17) ?
O16T Mo2 O1C . . 164.6(2) ?
O15T Mo2 O1C . . 88.4(3) ?
O7B Mo2 O1C . . 72.37(18) ?
O8B Mo2 O1C . . 82.60(18) ?
O2C Mo2 O1C . . 71.70(16) ?
O17T Mo3 O18T . . 105.4(3) ?
O17T Mo3 O9B . . 100.9(2) ?
O18T Mo3 O9B . . 102.8(2) ?
O17T Mo3 O8B . . 99.9(2) ?
O18T Mo3 O8B . . 90.6(2) ?
O9B Mo3 O8B . . 151.14(19) ?
O17T Mo3 O2C . . 95.9(2) ?
O18T Mo3 O2C . . 153.2(2) ?
O9B Mo3 O2C . . 88.67(18) ?
O8B Mo3 O2C . . 69.52(17) ?
O17T Mo3 O3C . . 165.5(2) ?
O18T Mo3 O3C . . 88.7(2) ?
O9B Mo3 O3C . . 72.29(18) ?
O8B Mo3 O3C . . 82.70(18) ?
O2C Mo3 O3C . . 71.54(15) ?
O19T Mo4 O20T . . 106.5(3) ?
O19T Mo4 O10B . . 100.3(2) ?
O20T Mo4 O10B . . 102.8(3) ?
O19T Mo4 O9B . . 100.0(2) ?
O20T Mo4 O9B . . 95.9(2) ?
O10B Mo4 O9B . . 147.10(19) ?
O19T Mo4 O4C . . 160.1(2) ?
O20T Mo4 O4C . . 93.1(2) ?
O10B Mo4 O4C . . 71.40(17) ?
O9B Mo4 O4C . . 80.87(17) ?
O19T Mo4 O3C . . 91.1(2) ?
O20T Mo4 O3C . . 160.0(2) ?
O10B Mo4 O3C . . 82.77(18) ?
O9B Mo4 O3C . . 71.18(17) ?
O4C Mo4 O3C . . 70.19(14) ?
O21T Mo5 O22T . . 106.3(3) ?
O21T Mo5 O10B . . 101.2(2) ?
O22T Mo5 O10B . . 98.7(2) ?
O21T Mo5 O11B . . 96.9(2) ?
O22T Mo5 O11B . . 101.8(2) ?
O10B Mo5 O11B . . 147.60(19) ?
O21T Mo5 O5C . . 160.5(2) ?
O22T Mo5 O5C . . 91.4(2) ?
O10B Mo5 O5C . . 83.82(18) ?
O11B Mo5 O5C . . 70.87(17) ?
O21T Mo5 O4C . . 93.1(2) ?
O22T Mo5 O4C . . 159.4(2) ?
O10B Mo5 O4C . . 70.36(17) ?
O11B Mo5 O4C . . 82.08(18) ?
O5C Mo5 O4C . . 70.60(15) ?
O24T Mo6 O23T . . 106.0(3) ?
O24T Mo6 O11B . . 97.1(2) ?
O23T Mo6 O11B . . 101.9(2) ?
O24T Mo6 O12B . . 101.6(2) ?
O23T Mo6 O12B . . 97.9(2) ?
O11B Mo6 O12B . . 147.71(19) ?
O24T Mo6 O5C . . 158.8(2) ?
O23T Mo6 O5C . . 93.7(2) ?
O11B Mo6 O5C . . 70.77(17) ?
O12B Mo6 O5C . . 82.81(18) ?
O24T Mo6 O6C . . 91.2(2) ?
O23T Mo6 O6C . . 160.8(2) ?
O11B Mo6 O6C . . 83.89(18) ?
O12B Mo6 O6C . . 69.74(18) ?
O5C Mo6 O6C . . 70.70(15) ?
Pt O1C Mo2 . . 99.52(19) ?
Pt O1C Mo1 . . 103.37(19) ?
Pt O2C Mo2 . . 105.61(19) ?
Pt O2C Mo3 . . 105.81(18) ?
Pt O3C Mo4 . . 102.91(17) ?
Pt O3C Mo3 . . 99.17(17) ?
Pt O4C Mo4 . . 103.71(18) ?
Pt O4C Mo5 . . 103.15(18) ?
Pt O5C Mo5 . . 103.48(19) ?
Pt O5C Mo6 . . 102.98(18) ?
Pt O6C Mo1 . . 103.74(19) ?
Pt O6C Mo6 . . 103.20(19) ?
Mo2 O1C Mo1 . . 92.06(17) y
Mo2 O2C Mo3 . . 103.72(16) y
Mo4 O3C Mo3 . . 92.16(16) y
Mo4 O4C Mo5 . . 92.48(16) y
Mo5 O5C Mo6 . . 94.18(16) y
Mo1 O6C Mo6 . . 93.33(17) y
Mo2 O7B Mo1 . . 120.6(2) y
Mo3 O8B Mo2 . . 111.6(2) y
Mo3 O9B Mo4 . . 120.5(2) y
Mo4 O10B Mo5 . . 119.8(2) y
Mo6 O11B Mo5 . . 119.1(2) y
Mo1 O12B Mo6 . . 120.7(2) y
H1A O1W H1B . . 118(10) ?
H2A O2W H2B . . 107(10) ?
H3A O3W H3B . . 103(10) ?
H4A O4W H4B . . 110(10) ?
H5A O5W H5B . . 109.5 ?
H6A O6W H6B . . 93(8) ?
H7A O7W H7B . . 106(7) ?
H8A O8W H8B . . 126(10) ?
H9A O9W H9B . . 126(10) ?
H10A O10W H10B . . 103(7) ?
H11A O11W H11B . . 117(10) ?
O14T K1 O22T 2_655 8_465 104.4(4) ?
O14T K1 O22T 2_655 7_666 174.0(4) ?
O22T K1 O22T 8_465 7_666 81.4(3) ?
O14T K1 O3W 2_655 2_655 97.1(3) ?
O22T K1 O3W 8_465 2_655 150.6(4) ?
O22T K1 O3W 7_666 2_655 77.9(3) ?
O14T K1 O14T 2_655 . 78.8(3) ?
O22T K1 O14T 8_465 . 139.7(3) ?
O22T K1 O14T 7_666 . 95.8(3) ?
O3W K1 O14T 2_655 . 63.8(3) ?
O14T K1 O9W 2_655 8_465 73.6(2) ?
O22T K1 O9W 8_465 8_465 71.6(2) ?
O22T K1 O9W 7_666 8_465 110.1(3) ?
O3W K1 O9W 2_655 8_465 96.2(3) ?
O14T K1 O9W . 8_465 143.5(2) ?
O14T K1 O3W 2_655 . 59.9(3) ?
O22T K1 O3W 8_465 . 68.4(3) ?
O22T K1 O3W 7_666 . 122.2(3) ?
O3W K1 O3W 2_655 . 140.8(4) ?
O14T K1 O3W . . 80.0(2) ?
O9W K1 O3W 8_465 . 105.4(3) ?
O16T K2 O4W 6_566 2_656 157.2(4) ?
O16T K2 O16T 6_566 5_666 86.4(3) ?
O4W K2 O16T 2_656 5_666 72.2(3) ?
O16T K2 O20T 6_566 4_656 109.7(3) ?
O4W K2 O20T 2_656 4_656 93.1(3) ?
O16T K2 O20T 5_666 4_656 154.7(4) ?
O16T K2 O1W 6_566 2_656 74.5(3) ?
O4W K2 O1W 2_656 2_656 110.2(4) ?
O16T K2 O1W 5_666 2_656 122.8(3) ?
O20T K2 O1W 4_656 2_656 81.2(2) ?
O16T K2 O4W 6_566 . 66.4(3) ?
O4W K2 O4W 2_656 . 131.3(5) ?
O16T K2 O4W 5_666 . 119.9(4) ?
O20T K2 O4W 4_656 . 55.2(3) ?
O1W K2 O4W 2_656 . 100.9(3) ?
O16T K2 O2W 6_566 2_656 78.0(3) ?
O4W K2 O2W 2_656 2_656 84.7(3) ?
O16T K2 O2W 5_666 2_656 61.4(2) ?
O20T K2 O2W 4_656 2_656 139.4(3) ?
O1W K2 O2W 2_656 2_656 62.0(2) ?
O4W K2 O2W . 2_656 143.9(4) ?
O16T K2 O20T 6_566 3_455 137.5(3) ?
O4W K2 O20T 2_656 3_455 54.8(3) ?
O16T K2 O20T 5_666 3_455 94.7(3) ?
O20T K2 O20T 4_656 3_455 60.1(3) ?
O1W K2 O20T 2_656 3_455 134.9(3) ?
O4W K2 O20T . 3_455 76.6(3) ?
O2W K2 O20T 2_656 3_455 138.6(3) ?
O1W Na O6W . . 95.8(3) ?
O1W Na O13T . . 169.6(3) ?
O6W Na O13T . . 88.4(3) ?
O1W Na O5W . . 89.5(3) ?
O6W Na O5W . . 174.4(3) ?
O13T Na O5W . . 86.1(3) ?
O1W Na O2W . . 85.0(3) ?
O6W Na O2W . . 99.4(4) ?
O13T Na O2W . . 85.0(3) ?
O5W Na O2W . . 79.1(3) ?
O1W Na O3W . . 105.6(3) ?
O6W Na O3W . . 87.8(3) ?
O13T Na O3W . . 84.0(3) ?
O5W Na O3W . . 92.7(3) ?
O2W Na O3W . . 166.7(4) ?

loop_
_geom_bond_atom_site_label_1
_geom_bond_atom_site_label_2
_geom_bond_site_symmetry_2
_geom_bond_distance
_geom_bond_publ_flag
Mo1 Mo2 . 3.3426(9) ?
Mo1 Mo6 . 3.3690(12) ?
Mo2 Mo3 . 3.3968(10) ?
Mo3 Mo4 . 3.3577(12) ?
Mo4 Mo5 . 3.3363(9) ?
Mo5 Mo6 . 3.3635(10) ?
Pt O1C . 1.989(4) y
Pt O2C . 1.978(4) y
Pt O3C . 1.993(4) y
Pt O4C . 2.003(4) y
Pt O5C . 2.034(4) y
Pt O6C . 2.001(4) y
Mo1 O1C . 2.327(5) y
Mo1 O6C . 2.306(5) y
Mo1 O7B . 1.954(5) y
Mo1 O12B . 1.927(5) y
Mo1 O13T . 1.701(5) ?
Mo1 O14T . 1.706(5) ?
Mo2 O1C . 2.317(5) y
Mo2 O2C . 2.154(4) y
Mo2 O7B . 1.894(5) y
Mo2 O8B . 2.060(5) y
Mo2 O15T . 1.708(6) ?
Mo2 O16T . 1.703(6) ?
Mo3 O2C . 2.163(4) y
Mo3 O3C . 2.338(4) y
Mo3 O8B . 2.047(5) y
Mo3 O9B . 1.889(5) y
Mo3 O17T . 1.705(5) ?
Mo3 O18T . 1.712(5) ?
Mo4 O3C . 2.323(4) y
Mo4 O4C . 2.291(4) y
Mo4 O9B . 1.979(5) y
Mo4 O10B . 1.921(5) y
Mo4 O19T . 1.706(5) ?
Mo4 O20T . 1.707(5) ?
Mo5 O4C . 2.328(5) y
Mo5 O5C . 2.290(5) y
Mo5 O10B . 1.935(5) y
Mo5 O11B . 1.956(4) y
Mo5 O21T . 1.705(5) ?
Mo5 O22T . 1.713(5) ?
Mo6 O5C . 2.302(4) y
Mo6 O6C . 2.326(5) y
Mo6 O11B . 1.946(5) y
Mo6 O12B . 1.949(5) y
Mo6 O23T . 1.704(5) ?
Mo6 O24T . 1.702(5) ?
K1 O14T 2_655 2.678(8) ?
K1 O14T . 3.020(8) ?
K1 O22T 8_465 2.682(9) ?
K1 O22T 7_666 2.683(8) ?
K1 O9W 8_465 3.368(12) ?
K1 O3W . 3.396(14) ?
K1 O3W 2_655 2.831(14) ?
K2 O16T 6_566 2.594(10) ?
K2 O16T 5_666 2.763(8) ?
K2 O20T 4_656 2.878(9) ?
K2 O20T 3_455 3.305(10) ?
K2 O1W 2_656 3.039(13) ?
K2 O2W 2_656 3.239(14) ?
K2 O4W . 3.13(2) ?
K2 O4W 2_656 2.61(2) ?
Na O13T . 2.374(6) ?
Na O1W . 2.371(7) ?
Na O2W . 2.425(9) ?
Na O3W . 2.510(9) ?
Na O5W . 2.393(7) ?
Na O6W . 2.373(9) ?

loop_
_geom_hbond_atom_site_label_D
_geom_hbond_atom_site_label_H
_geom_hbond_atom_site_label_A
_geom_hbond_site_symmetry_A
_geom_hbond_distance_DH
_geom_hbond_distance_HA
_geom_hbond_distance_DA
_geom_hbond_angle_DHA
_geom_hbond_publ_flag
O1C H1 O10W 7_666 0.74(7) 1.89(7) 2.620(7) 174(8) y
O3C H3 O7W . 0.91(8) 1.66(8) 2.547(7) 163(7) y
O4C H4 O8W . 0.79(7) 1.82(8) 2.594(8) 166(7) y
O5C H5 O9W . 0.97(6) 1.60(6) 2.551(8) 165(7) y
O6C H6 O5W 5_666 0.83(8) 1.75(9) 2.576(8) 179(9) y
O8B H8 O11B 6_565 0.80(7) 1.85(7) 2.648(6) 175(7) y
O1W H1A O2C 5_666 0.81(8) 2.12(8) 2.909(8) 166(13) y
O1W H1B O9B 3_455 0.79(8) 2.13(9) 2.838(8) 150(14) y
O2W H2B O24T . 0.80(8) 2.54(14) 2.978(9) 116(13) y
O3W H3A O18T 3_455 0.88(8) 2.54(14) 2.975(10) 111(11) y
O4W H4B O20T 4_656 0.85(10) 2.3(2) 2.792(12) 113(19) y
O4W H4A O24T . 0.82(10) 2.39(19) 2.957(12) 13E1(2) y
O5W H5B O8W 5_666 0.96 2.08 2.958(13) 150.8 y
O5W H5A O15T 2_655 0.96 2.01 2.687(8) 126.1 y
O6W H6B O19T 3_455 0.88(8) 2.09(9) 2.921(9) 158(12) y
O6W H6A O4W . 0.98(8) 1.90(10) 2.788(15) 148(12) y
O7W H7B O11W . 0.75(7) 2.03(7) 2.730(9) 155(9) y
O7W H7A O21T 6_565 0.96(7) 1.88(7) 2.727(7) 146(7) y
O8W H8B O10W 4_646 0.80(7) 2.05(8) 2.840(8) 167(12) y
O8W H8A O17T 7_656 0.76(7) 2.27(10) 2.867(9) 136(12) y
O9W H9B O12B 7_666 0.73(8) 2.09(10) 2.752(8) 150(14) y
O9W H9A O6W 7_666 0.75(8) 2.32(11) 2.937(10) 141(13) y
O10W H10B O7W 7_666 0.90(7) 1.99(7) 2.835(8) 155(9) y
O10W H10A O23T . 0.85(7) 2.02(7) 2.782(8) 149(9) y
O11W H11B O10B . 0.77(8) 2.18(9) 2.880(8) 153(14) y
O11W H11A O18T 5_766 0.84(7) 2.18(8) 2.983(8) 159(12) y
